data_1569492
loop_
_publ_author_name
'Guo, Shen-Yi'
'Zhang, Zhuo-Ang'
'Tong, Shuo'
'Guo, Qing-Hui'
'Hua, Ruimao'
'Wang, Mei-Xiang'

_publ_section_title
;
 Tetrahomo corona[4]arene-based spirophanes: synthesis, structure, and
 properties.
;
_journal_issue 31
_journal_name_full 'Chemical science'
_journal_page_first 8393
_journal_page_last 8400
_journal_paper_doi 10.1039/d3sc02417b
_journal_volume 14
_journal_year 2023
_chemical_formula_moiety 'C64 H44 F8 N8 O8 S4, 2(C7 H8)'
_chemical_formula_sum 'C78 H60 F8 N8 O8 S4'
_chemical_formula_weight 1517.58
_space_group_crystal_system tetragonal
_space_group_IT_number 116
_space_group_name_Hall 'P -4 -2c'
_space_group_name_H-M_alt 'P -4 c 2'
_atom_sites_solution_hydrogens mixed
_audit_creation_date 2022-11-03
_audit_creation_method
;
Olex2 1.3
(compiled 2020.11.12 svn.r5f609507 for OlexSys, GUI svn.r6408)
;
_audit_update_record
;
2023-05-08 deposited with the CCDC.	2023-07-10 downloaded from the CCDC.
;
_cell_angle_alpha 90
_cell_angle_beta 90
_cell_angle_gamma 90
_cell_formula_units_Z 2
_cell_length_a 12.7227(4)
_cell_length_b 12.7227(4)
_cell_length_c 23.8456(5)
_cell_measurement_reflns_used 3740
_cell_measurement_temperature 225(40)
_cell_measurement_theta_max 76.1830
_cell_measurement_theta_min 3.4840
_cell_volume 3859.82(19)
_computing_cell_refinement 'CrysAlisPro 1.171.42.55a (Rigaku OD, 2022)'
_computing_data_collection 'CrysAlisPro 1.171.42.55a (Rigaku OD, 2022)'
_computing_data_reduction 'CrysAlisPro 1.171.42.55a (Rigaku OD, 2022)'
_computing_molecular_graphics 'Olex2 1.3 (Dolomanov et al., 2009)'
_computing_publication_material 'Olex2 1.3 (Dolomanov et al., 2009)'
_computing_structure_refinement 'SHELXL 2018/3 (Sheldrick, 2015)'
_computing_structure_solution 'SHELXT 2018/2 (Sheldrick, 2018)'
_diffrn_ambient_environment N~2~
_diffrn_ambient_temperature 225(40)
_diffrn_detector 'Hybrid Pixel Array Detector'
_diffrn_detector_area_resol_mean 10.0000
_diffrn_detector_type HyPix
_diffrn_measured_fraction_theta_full 0.991
_diffrn_measured_fraction_theta_max 0.972
_diffrn_measurement_details
;
List of Runs (angles in degrees, time in seconds):

  # Type    Start    End  Width  t~exp~   \w     \q     \k     \f   Frames
#--------------------------------------------------------------------------
  1  \w     51.00  77.00   0.50   14.54    --  106.93-130.00 -12.00   52
  2  \w     80.00 106.00   0.50   14.54    --  106.93-130.00 -12.00   52
  3  \w     79.00 170.00   0.50   14.54    --  106.93   3.00 -25.00  182
  4  \w   -115.00 -77.00   0.50    3.64    --  -48.26-130.00 -12.00   76
  5  \w    -25.00  28.00   0.50    3.64    --   48.26 -19.00 -30.00  106
  6  \w     61.00  87.00   0.50    3.64    --   48.26-130.00 -12.00   52
  7  \w    -23.00  21.00   0.50    3.64    --   48.26 -38.00  30.00   88
  8  \w     42.00  71.00   0.50   14.54    --  106.93 -99.00  60.00   58
  9  \w     75.00 104.00   0.50   14.54    --  106.93 -99.00  60.00   58
 10  \w     44.00 111.00   0.50   14.54    --  106.93-125.00 150.00  134
 11  \w     35.00  64.00   0.50   14.54    --  106.93 -57.00  60.00   58
 12  \w     39.00  68.00   0.50   14.54    --  106.93 -57.00  30.00   58
;
_diffrn_measurement_device 'four-circle diffractometer'
_diffrn_measurement_device_type 'XtaLAB Synergy R, DW system, HyPix'
_diffrn_measurement_method '\w scans'
_diffrn_orient_matrix_type 'CrysAlisPro convention (1999,Acta A55,543-557)'
_diffrn_orient_matrix_UB_11 0.1087389000
_diffrn_orient_matrix_UB_12 -0.0526246000
_diffrn_orient_matrix_UB_13 0.0042939000
_diffrn_orient_matrix_UB_21 0.0523912000
_diffrn_orient_matrix_UB_22 0.1090833000
_diffrn_orient_matrix_UB_23 0.0025646000
_diffrn_orient_matrix_UB_31 -0.0092438000
_diffrn_orient_matrix_UB_32 -0.0008026000
_diffrn_orient_matrix_UB_33 0.0644142000
_diffrn_radiation_monochromator mirror
_diffrn_radiation_probe x-ray
_diffrn_radiation_type 'Cu K\a'
_diffrn_radiation_wavelength 1.54184
_diffrn_reflns_av_R_equivalents 0.0391
_diffrn_reflns_av_unetI/netI 0.0440
_diffrn_reflns_Laue_measured_fraction_full 0.991
_diffrn_reflns_Laue_measured_fraction_max 0.972
_diffrn_reflns_limit_h_max 14
_diffrn_reflns_limit_h_min -12
_diffrn_reflns_limit_k_max 16
_diffrn_reflns_limit_k_min -15
_diffrn_reflns_limit_l_max 29
_diffrn_reflns_limit_l_min -12
_diffrn_reflns_number 11709
_diffrn_reflns_point_group_measured_fraction_full 0.943
_diffrn_reflns_point_group_measured_fraction_max 0.908
_diffrn_reflns_theta_full 67.684
_diffrn_reflns_theta_max 77.312
_diffrn_reflns_theta_min 3.474
_diffrn_source 'Rotating-anode X-ray tube'
_diffrn_source_type 'Rigaku (Cu) X-ray Source'
_exptl_absorpt_coefficient_mu 1.800
_exptl_absorpt_correction_T_max 1.00000
_exptl_absorpt_correction_T_min 0.59978
_exptl_absorpt_correction_type multi-scan
_exptl_absorpt_process_details
;
CrysAlisPro 1.171.42.55a (Rigaku Oxford Diffraction, 2022)
Empirical absorption correction using spherical harmonics,
implemented in SCALE3 ABSPACK scaling algorithm.
;
_exptl_crystal_colour 'clear red'
_exptl_crystal_density_diffrn 1.306
_exptl_crystal_description needle
_exptl_crystal_F_000 1568
_exptl_crystal_size_max 0.8
_exptl_crystal_size_mid 0.02
_exptl_crystal_size_min 0.02
_refine_diff_density_max 0.170
_refine_diff_density_min -0.141
_refine_diff_density_rms 0.036
_refine_ls_abs_structure_details
;
 Flack x determined using 878 quotients [(I+)-(I-)]/[(I+)+(I-)]
 (Parsons, Flack and Wagner, Acta Cryst. B69 (2013) 249-259).
;
_refine_ls_abs_structure_Flack 0.050(13)
_refine_ls_extinction_method none
_refine_ls_goodness_of_fit_ref 1.023
_refine_ls_hydrogen_treatment constr
_refine_ls_matrix_type full
_refine_ls_number_parameters 241
_refine_ls_number_reflns 3719
_refine_ls_number_restraints 3
_refine_ls_restrained_S_all 1.023
_refine_ls_R_factor_all 0.0649
_refine_ls_R_factor_gt 0.0410
_refine_ls_shift/su_max 0.001
_refine_ls_shift/su_mean 0.000
_refine_ls_structure_factor_coef Fsqd
_refine_ls_weighting_details 'w=1/[\s^2^(Fo^2^)+(0.0608P)^2^+0.0877P] where P=(Fo^2^+2Fc^2^)/3'
_refine_ls_weighting_scheme calc
_refine_ls_wR_factor_gt 0.1020
_refine_ls_wR_factor_ref 0.1151
_reflns_Friedel_coverage 0.710
_reflns_Friedel_fraction_full 0.885
_reflns_Friedel_fraction_max 0.831
_reflns_number_gt 2598
_reflns_number_total 3719
_reflns_threshold_expression 'I > 2\s(I)'
_cod_data_source_file d3sc02417b2.cif
_cod_data_source_block gsy1417-tolhex_auto_sq
_cod_depositor_comments 'Adding full bibliography for 1569486--1569506.cif.'
_cod_original_cell_volume 3859.8(3)
_cod_database_code 1569492
_shelx_shelxl_version_number 2018/3
_chemical_oxdiff_formula 'C H O N S F'
_shelx_space_group_comment
;
The symmetry employed for this shelxl refinement is uniquely defined
by the following loop, which should always be used as a source of
symmetry information in preference to the above space-group names.
They are only intended as comments.
;
_reflns_odcompleteness_completeness 99.04
_reflns_odcompleteness_iscentric 1
_reflns_odcompleteness_theta 66.97
_olex2_refinement_description
;
1. Fixed Uiso
 At 1.2 times of:
  All C(H) groups, All C(H,H) groups
 At 1.5 times of:
  All C(H,H,H) groups
2. Restrained distances
 C15-C13
 1.38 with sigma of 0.01
 C8-C18
 1.38 with sigma of 0.01
 C13-C8
 1.38 with sigma of 0.01
3. Others
 Fixed Sof: H16A(0.5) H16B(0.5) H16C(0.5)
 Fixed X: H16A(0.42864) H16B(0.54318) H16C(0.528171)
 Fixed Y: H16A(-0.00867) H16B(-0.057471) H16C(0.06613)
 Fixed Z: H16A(0.439179) H16B(0.439179) H16C(0.439179)
4.a Secondary CH2 refined with riding coordinates:
 C17(H17A,H17B), C12(H12A,H12B), C7(H7A,H7B)
4.b Aromatic/amide H refined with riding coordinates:
 C10(H10), C2(H2), C5(H5), C3(H3), C4(H4), C13(H13), C8(H8), C18(H18)
;
_olex2_submission_special_instructions 'No special instructions were received'
_oxdiff_exptl_absorpt_empirical_details
;
Empirical correction (ABSPACK) includes:
- Absorption correction using spherical harmonics
- Frame scaling
;
_oxdiff_exptl_absorpt_empirical_full_max 1.465
_oxdiff_exptl_absorpt_empirical_full_min 0.284

loop_
_space_group_symop_operation_xyz
'x, y, z'
'-x, -y, z'
'y, -x, -z'
'-y, x, -z'
'x, -y, z+1/2'
'-x, y, z+1/2'
'y, x, -z+1/2'
'-y, -x, -z+1/2'

loop_
_atom_site_label
_atom_site_type_symbol
_atom_site_fract_x
_atom_site_fract_y
_atom_site_fract_z
_atom_site_U_iso_or_equiv
_atom_site_adp_type
_atom_site_occupancy
_atom_site_site_symmetry_order
_atom_site_calc_flag
_atom_site_refinement_flags_posn
_atom_site_refinement_flags_adp
_atom_site_refinement_flags_occupancy
_atom_site_disorder_assembly
_atom_site_disorder_group
S13 S 0.79464(11) 0.55241(8) 0.66343(4) 0.0814(4) Uani 1 1 d . . . . .
O8 O 0.7372(2) 0.3117(2) 0.63602(9) 0.0692(8) Uani 1 1 d . . . . .
F23 F 0.7783(3) -0.0264(3) 0.68722(10) 0.1153(11) Uani 1 1 d . . . . .
F22 F 0.7717(3) -0.0452(3) 0.79709(10) 0.1202(13) Uani 1 1 d . . . . .
O18 O 0.9073(3) 0.1029(2) 0.63348(9) 0.0868(9) Uani 1 1 d . . . . .
N15 N 0.7599(3) 0.6168(3) 0.76899(12) 0.0707(9) Uani 1 1 d . . . . .
C11 C 0.7163(3) 0.3053(3) 0.69248(13) 0.0587(9) Uani 1 1 d . . . . .
N16 N 0.6713(3) 0.7040(3) 0.69442(12) 0.0751(10) Uani 1 1 d . . . . .
C9 C 0.7750(3) 0.3692(3) 0.72745(13) 0.0566(8) Uani 1 1 d . . . . .
C10 C 0.7636(3) 0.3590(3) 0.78526(12) 0.0569(9) Uani 1 1 d . . . . .
H10 H 0.802227 0.402644 0.809469 0.068 Uiso 1 1 calc R U . . .
C14 C 0.7359(4) 0.6300(4) 0.71491(14) 0.0670(11) Uani 1 1 d . . . . .
C19 C 0.9088(4) 0.1040(3) 0.69045(13) 0.0665(10) Uani 1 1 d . . . . .
C1 C 0.7676(3) 0.2223(3) 0.54869(13) 0.0659(10) Uani 1 1 d . . . . .
C21 C 0.8377(4) 0.0282(4) 0.77506(16) 0.0761(12) Uani 1 1 d . . . . .
C20 C 0.8418(4) 0.0355(4) 0.71744(15) 0.0765(13) Uani 1 1 d . . . . .
C6 C 0.8758(3) 0.2047(3) 0.55040(12) 0.0658(10) Uani 1 1 d . . . . .
C17 C 0.9352(4) 0.1982(4) 0.60445(14) 0.0713(11) Uani 1 1 d . . . . .
H17A H 1.010925 0.198899 0.596900 0.086 Uiso 1 1 calc R U . . .
H17B H 0.918400 0.259209 0.627913 0.086 Uiso 1 1 calc R U . . .
C12 C 0.8520(3) 0.4473(3) 0.70484(15) 0.0680(10) Uani 1 1 d . . . . .
H12A H 0.903299 0.409856 0.681579 0.082 Uiso 1 1 calc R U . . .
H12B H 0.890198 0.478535 0.736384 0.082 Uiso 1 1 calc R U . . .
C7 C 0.7020(4) 0.2267(4) 0.60126(15) 0.0740(12) Uani 1 1 d . . . . .
H7A H 0.627939 0.237052 0.591389 0.089 Uiso 1 1 calc R U . . .
H7B H 0.708190 0.160233 0.621735 0.089 Uiso 1 1 calc R U . . .
C2 C 0.7185(4) 0.2303(4) 0.49663(16) 0.0829(13) Uani 1 1 d . . . . .
H2 H 0.645846 0.243335 0.494844 0.099 Uiso 1 1 calc R U . . .
C5 C 0.9297(4) 0.1954(4) 0.50002(15) 0.0794(12) Uani 1 1 d . . . . .
H5 H 1.002720 0.184249 0.500801 0.095 Uiso 1 1 calc R U . . .
C3 C 0.7752(5) 0.2194(4) 0.44766(15) 0.0896(14) Uani 1 1 d . . . . .
H3 H 0.740797 0.224136 0.412877 0.107 Uiso 1 1 calc R U . . .
C4 C 0.8799(5) 0.2018(4) 0.44930(14) 0.0875(15) Uani 1 1 d . . . . .
H4 H 0.918217 0.194066 0.415850 0.105 Uiso 1 1 calc R U . . .
C15 C 0.500000 0.000000 0.5161(3) 0.100(2) Uani 1 2 d DS T P . .
C13 C 0.4603(5) 0.0827(5) 0.5451(2) 0.1108(18) Uani 1 1 d D . . . .
H13 H 0.434707 0.141432 0.525527 0.133 Uiso 1 1 calc R U . . .
C8 C 0.4570(6) 0.0820(6) 0.6033(2) 0.131(3) Uani 1 1 d D . . . .
H8 H 0.425115 0.137886 0.622685 0.158 Uiso 1 1 calc R U . . .
C16 C 0.500000 0.000000 0.4526(3) 0.142(4) Uani 1 2 d S T P . .
H16A H 0.428640 -0.008670 0.439179 0.213 Uiso 0.5 1 d . U P A -1
H16B H 0.543180 -0.057471 0.439179 0.213 Uiso 0.5 1 d . U P B -1
H16C H 0.528171 0.066130 0.439179 0.213 Uiso 0.5 1 d . U P C -1
C18 C 0.500000 0.000000 0.6326(4) 0.126(4) Uani 1 2 d DS T P . .
H18 H 0.500002 0.000001 0.672045 0.151 Uiso 1 2 calc R U P . .

loop_
_atom_site_aniso_label
_atom_site_aniso_U_11
_atom_site_aniso_U_22
_atom_site_aniso_U_33
_atom_site_aniso_U_23
_atom_site_aniso_U_13
_atom_site_aniso_U_12
S13 0.1264(10) 0.0704(6) 0.0474(4) 0.0039(4) 0.0199(5) 0.0034(7)
O8 0.0821(19) 0.0798(19) 0.0457(11) -0.0105(11) 0.0146(11) -0.0111(15)
F23 0.182(3) 0.107(2) 0.0569(11) -0.0144(13) -0.0083(15) -0.047(2)
F22 0.194(4) 0.108(2) 0.0587(12) -0.0071(14) 0.0095(16) -0.046(2)
O18 0.136(3) 0.084(2) 0.0408(11) -0.0056(13) -0.0038(14) 0.0036(18)
N15 0.078(2) 0.084(3) 0.0493(13) -0.0040(15) -0.0009(13) 0.0013(18)
C11 0.063(2) 0.066(2) 0.0479(14) -0.0040(15) 0.0100(15) 0.0066(19)
N16 0.100(3) 0.078(2) 0.0468(13) 0.0041(15) 0.0104(15) 0.003(2)
C9 0.060(2) 0.059(2) 0.0504(15) 0.0013(15) 0.0052(14) 0.0042(18)
C10 0.068(2) 0.054(2) 0.0487(14) 0.0040(14) -0.0063(14) -0.0004(18)
C14 0.086(3) 0.066(3) 0.0491(16) 0.0049(16) 0.0054(16) -0.009(2)
C19 0.084(3) 0.076(3) 0.0399(13) -0.0005(16) -0.0024(16) 0.013(2)
C1 0.078(3) 0.077(3) 0.0435(14) -0.0058(16) 0.0048(16) -0.005(2)
C21 0.107(4) 0.072(3) 0.0497(17) -0.0009(18) 0.0042(19) 0.002(2)
C20 0.108(4) 0.073(3) 0.0480(17) -0.0146(17) -0.0099(19) 0.008(2)
C6 0.077(3) 0.082(3) 0.0383(13) -0.0042(16) 0.0098(16) -0.002(2)
C17 0.071(3) 0.095(3) 0.0484(16) -0.0007(19) 0.0064(16) -0.004(2)
C12 0.075(3) 0.070(3) 0.0590(17) -0.0020(17) 0.0124(17) -0.009(2)
C7 0.070(3) 0.094(3) 0.0586(18) -0.016(2) 0.0091(18) -0.013(2)
C2 0.089(3) 0.104(3) 0.0559(19) -0.005(2) -0.008(2) -0.006(3)
C5 0.087(3) 0.105(3) 0.0464(16) -0.003(2) 0.0131(18) -0.005(3)
C3 0.125(5) 0.103(4) 0.0401(16) 0.0006(19) -0.014(2) -0.007(3)
C4 0.115(4) 0.109(4) 0.0389(15) 0.0000(18) 0.013(2) -0.002(3)
C15 0.081(5) 0.129(7) 0.090(4) 0.000 0.000 -0.012(5)
C13 0.104(4) 0.126(5) 0.102(3) -0.012(4) -0.002(3) -0.003(4)
C8 0.114(5) 0.169(8) 0.111(4) -0.040(4) 0.018(4) -0.028(5)
C16 0.127(8) 0.219(12) 0.080(4) 0.000 0.000 -0.012(8)
C18 0.113(7) 0.181(11) 0.083(5) 0.000 0.000 -0.053(7)

loop_
_atom_type_symbol
_atom_type_description
_atom_type_scat_dispersion_real
_atom_type_scat_dispersion_imag
_atom_type_scat_source
C C 0.0181 0.0091 'International Tables Vol C Tables 4.2.6.8 and 6.1.1.4'
H H 0.0000 0.0000 'International Tables Vol C Tables 4.2.6.8 and 6.1.1.4'
F F 0.0727 0.0534 'International Tables Vol C Tables 4.2.6.8 and 6.1.1.4'
N N 0.0311 0.0180 'International Tables Vol C Tables 4.2.6.8 and 6.1.1.4'
O O 0.0492 0.0322 'International Tables Vol C Tables 4.2.6.8 and 6.1.1.4'
S S 0.3331 0.5567 'International Tables Vol C Tables 4.2.6.8 and 6.1.1.4'

loop_
_geom_angle_atom_site_label_1
_geom_angle_atom_site_label_2
_geom_angle_atom_site_label_3
_geom_angle
_geom_angle_site_symmetry_1
_geom_angle_site_symmetry_3
_geom_angle_publ_flag
C14 S13 C12 101.92(18) . . ?
C11 O8 C7 117.4(3) . . ?
C19 O18 C17 117.9(3) . . ?
N16 N15 C14 116.6(4) 7_556 . ?
O8 C11 C9 116.8(3) . . ?
O8 C11 C10 122.7(3) . 8_666 ?
C9 C11 C10 120.5(3) . 8_666 ?
N15 N16 C14 117.3(3) 7_556 . ?
C11 C9 C10 119.0(4) . . ?
C11 C9 C12 121.8(3) . . ?
C10 C9 C12 119.2(3) . . ?
C11 C10 H10 119.9 8_666 . ?
C9 C10 C11 120.3(4) . 8_666 ?
C9 C10 H10 119.9 . . ?
N15 C14 S13 120.7(4) . . ?
N15 C14 N16 125.4(4) . . ?
N16 C14 S13 113.8(2) . . ?
O18 C19 C21 128.0(5) . 8_666 ?
O18 C19 C20 116.8(4) . . ?
C21 C19 C20 115.1(3) 8_666 . ?
C6 C1 C7 121.9(3) . . ?
C2 C1 C6 118.7(3) . . ?
C2 C1 C7 119.3(4) . . ?
F22 C21 C19 120.3(3) . 8_666 ?
F22 C21 C20 117.0(4) . . ?
C19 C21 C20 122.7(5) 8_666 . ?
F23 C20 C19 119.6(3) . . ?
F23 C20 C21 118.3(5) . . ?
C21 C20 C19 122.1(4) . . ?
C1 C6 C17 122.2(3) . . ?
C5 C6 C1 118.4(3) . . ?
C5 C6 C17 119.4(4) . . ?
O18 C17 C6 109.6(3) . . ?
O18 C17 H17A 109.8 . . ?
O18 C17 H17B 109.8 . . ?
C6 C17 H17A 109.8 . . ?
C6 C17 H17B 109.8 . . ?
H17A C17 H17B 108.2 . . ?
S13 C12 H12A 108.5 . . ?
S13 C12 H12B 108.5 . . ?
C9 C12 S13 115.0(3) . . ?
C9 C12 H12A 108.5 . . ?
C9 C12 H12B 108.5 . . ?
H12A C12 H12B 107.5 . . ?
O8 C7 C1 109.6(3) . . ?
O8 C7 H7A 109.7 . . ?
O8 C7 H7B 109.7 . . ?
C1 C7 H7A 109.7 . . ?
C1 C7 H7B 109.7 . . ?
H7A C7 H7B 108.2 . . ?
C1 C2 H2 119.6 . . ?
C3 C2 C1 120.8(5) . . ?
C3 C2 H2 119.6 . . ?
C6 C5 H5 119.0 . . ?
C4 C5 C6 122.1(5) . . ?
C4 C5 H5 119.0 . . ?
C2 C3 H3 119.7 . . ?
C4 C3 C2 120.5(4) . . ?
C4 C3 H3 119.7 . . ?
C5 C4 H4 120.3 . . ?
C3 C4 C5 119.5(4) . . ?
C3 C4 H4 120.3 . . ?
C13 C15 C13 118.6(8) 2_655 . ?
C13 C15 C16 120.7(4) 2_655 . ?
C13 C15 C16 120.7(4) . . ?
C15 C13 H13 119.4 . . ?
C15 C13 C8 121.1(7) . . ?
C8 C13 H13 119.4 . . ?
C13 C8 H8 119.9 . . ?
C18 C8 C13 120.2(7) . . ?
C18 C8 H8 119.9 . . ?
C15 C16 H16A 109.3(5) . . ?
C15 C16 H16B 109.3(5) . . ?
C15 C16 H16C 109.3(5) . . ?
H16A C16 H16B 109.7(5) . . ?
H16A C16 H16C 109.7(5) . . ?
H16B C16 H16C 109.7(5) . . ?
C8 C18 C8 118.7(9) . 2_655 ?
C8 C18 H18 120.7 2_655 . ?
C8 C18 H18 120.7 . . ?

loop_
_geom_bond_atom_site_label_1
_geom_bond_atom_site_label_2
_geom_bond_distance
_geom_bond_site_symmetry_2
_geom_bond_publ_flag
S13 C14 1.744(4) . ?
S13 C12 1.816(4) . ?
O8 C11 1.375(4) . ?
O8 C7 1.434(5) . ?
F23 C20 1.339(5) . ?
F22 C21 1.362(6) . ?
O18 C19 1.359(4) . ?
O18 C17 1.441(5) . ?
N15 N16 1.322(5) 7_556 ?
N15 C14 1.336(4) . ?
C11 C9 1.384(5) . ?
C11 C10 1.403(6) 8_666 ?
N16 C14 1.342(6) . ?
C9 C10 1.392(4) . ?
C9 C12 1.495(5) . ?
C10 H10 0.9400 . ?
C19 C21 1.366(6) 8_666 ?
C19 C20 1.379(7) . ?
C1 C6 1.395(6) . ?
C1 C7 1.507(5) . ?
C1 C2 1.394(5) . ?
C21 C20 1.378(5) . ?
C6 C17 1.497(5) . ?
C6 C5 1.388(5) . ?
C17 H17A 0.9800 . ?
C17 H17B 0.9800 . ?
C12 H12A 0.9800 . ?
C12 H12B 0.9800 . ?
C7 H7A 0.9800 . ?
C7 H7B 0.9800 . ?
C2 H2 0.9400 . ?
C2 C3 1.380(6) . ?
C5 H5 0.9400 . ?
C5 C4 1.368(6) . ?
C3 H3 0.9400 . ?
C3 C4 1.351(7) . ?
C4 H4 0.9400 . ?
C15 C13 1.357(6) 2_655 ?
C15 C13 1.357(6) . ?
C15 C16 1.514(10) . ?
C13 H13 0.9400 . ?
C13 C8 1.389(7) . ?
C8 H8 0.9400 . ?
C8 C18 1.369(7) . ?
C16 H16A 0.969(3) . ?
C16 H16B 0.969(3) . ?
C16 H16C 0.969(3) . ?
C18 H18 0.9400 . ?

loop_
_geom_torsion_atom_site_label_1
_geom_torsion_atom_site_label_2
_geom_torsion_atom_site_label_3
_geom_torsion_atom_site_label_4
_geom_torsion
_geom_torsion_site_symmetry_1
_geom_torsion_site_symmetry_2
_geom_torsion_site_symmetry_3
_geom_torsion_site_symmetry_4
_geom_torsion_publ_flag
O8 C11 C9 C10 -174.3(4) . . . . ?
O8 C11 C9 C12 4.4(6) . . . . ?
F22 C21 C20 F23 2.6(7) . . . . ?
F22 C21 C20 C19 -177.4(4) . . . . ?
O18 C19 C20 F23 -1.2(7) . . . . ?
O18 C19 C20 C21 178.8(4) . . . . ?
N15 N16 C14 S13 174.2(3) 7_556 . . . ?
N15 N16 C14 N15 -9.0(6) 7_556 . . . ?
C11 O8 C7 C1 -156.2(4) . . . . ?
C11 C9 C10 C11 1.0(5) . . . 8_666 ?
C11 C9 C12 S13 64.3(4) . . . . ?
N16 N15 C14 S13 -173.3(3) 7_556 . . . ?
N16 N15 C14 N16 10.2(6) 7_556 . . . ?
C10 C11 C9 C10 4.4(5) 8_666 . . . ?
C10 C11 C9 C12 -176.9(4) 8_666 . . . ?
C10 C9 C12 S13 -117.0(4) . . . . ?
C14 S13 C12 C9 73.9(3) . . . . ?
C19 O18 C17 C6 -148.6(4) . . . . ?
C19 C21 C20 F23 -177.0(4) 8_666 . . . ?
C19 C21 C20 C19 3.0(7) 8_666 . . . ?
C1 C6 C17 O18 70.0(5) . . . . ?
C1 C6 C5 C4 -0.7(7) . . . . ?
C1 C2 C3 C4 -0.7(8) . . . . ?
C21 C19 C20 F23 -178.8(5) 8_666 . . . ?
C21 C19 C20 C21 1.2(6) 8_666 . . . ?
C6 C1 C7 O8 61.6(6) . . . . ?
C6 C1 C2 C3 1.0(7) . . . . ?
C6 C5 C4 C3 1.0(8) . . . . ?
C17 O18 C19 C21 -30.5(6) . . . 8_666 ?
C17 O18 C19 C20 152.2(4) . . . . ?
C17 C6 C5 C4 -179.2(5) . . . . ?
C12 S13 C14 N15 14.4(4) . . . . ?
C12 S13 C14 N16 -168.6(3) . . . . ?
C12 C9 C10 C11 -177.7(4) . . . 8_666 ?
C7 O8 C11 C9 161.7(4) . . . . ?
C7 O8 C11 C10 -17.0(6) . . . 8_666 ?
C7 C1 C6 C17 -5.4(7) . . . . ?
C7 C1 C6 C5 176.1(4) . . . . ?
C7 C1 C2 C3 -175.5(5) . . . . ?
C2 C1 C6 C17 178.2(4) . . . . ?
C2 C1 C6 C5 -0.3(6) . . . . ?
C2 C1 C7 O8 -122.0(5) . . . . ?
C2 C3 C4 C5 -0.3(8) . . . . ?
C5 C6 C17 O18 -111.5(4) . . . . ?
C15 C13 C8 C18 4.1(9) . . . . ?
C13 C15 C13 C8 -2.0(4) 2_655 . . . ?
C13 C8 C18 C8 -2.0(4) . . . 2_655 ?
C16 C15 C13 C8 178.0(4) . . . . ?
